data_1515039
loop_
_publ_author_name
'Tanaka, Yuya'
'Man-Chung Wong, Keith'
'Wing-Wah Yam, Vivian'

_publ_section_title
;
 Phosphorescent molecular tweezers based on alkynylplatinum(ii)
 terpyridine system: turning on of NIR emission via heterologous
 Pt&#x22EF;M interactions (M = PtII, PdII, AuIII and AuI)
;
_journal_issue 4
_journal_name_full 'Chemical Science'
_journal_page_first 1185
_journal_paper_doi 10.1039/c2sc00935h
_journal_volume 3
_journal_year 2012
_chemical_formula_moiety 'C83 H97 N7 Pt2, 2(C4 H10 O), 2(C F3 O3 S)'
_chemical_formula_sum 'C93 H117 F6 N7 O8 Pt2 S2'
_chemical_formula_weight 2029.24
_chemical_name_systematic
;
?
;
_space_group_IT_number 2
_symmetry_cell_setting triclinic
_symmetry_space_group_name_Hall '-P 1'
_symmetry_space_group_name_H-M 'P -1'
_atom_sites_solution_hydrogens geom
_atom_sites_solution_primary direct
_atom_sites_solution_secondary difmap
_audit_creation_method SHELXL-97
_cell_angle_alpha 99.2040(10)
_cell_angle_beta 101.673(2)
_cell_angle_gamma 95.081(2)
_cell_formula_units_Z 4
_cell_length_a 19.5557(18)
_cell_length_b 20.1957(19)
_cell_length_c 30.683(3)
_cell_measurement_reflns_used 100
_cell_measurement_temperature 298
_cell_measurement_theta_max 20
_cell_measurement_theta_min 3
_cell_volume 11622.6(19)
_computing_structure_refinement 'SHELXL-97 (Sheldrick, 1997)'
_computing_structure_solution 'SHELXS-97 (Sheldrick, 1990)'
_diffrn_ambient_temperature 298
_diffrn_measured_fraction_theta_full 0.980
_diffrn_measured_fraction_theta_max 0.980
_diffrn_radiation_monochromator graphite
_diffrn_radiation_source 'fine-focus sealed tube'
_diffrn_radiation_type MoK\a
_diffrn_radiation_wavelength 0.71073
_diffrn_reflns_av_R_equivalents 0.0355
_diffrn_reflns_av_sigmaI/netI 0.0805
_diffrn_reflns_limit_h_max 23
_diffrn_reflns_limit_h_min -22
_diffrn_reflns_limit_k_max 23
_diffrn_reflns_limit_k_min -23
_diffrn_reflns_limit_l_max 36
_diffrn_reflns_limit_l_min -36
_diffrn_reflns_number 65692
_diffrn_reflns_theta_full 25.03
_diffrn_reflns_theta_max 25.03
_diffrn_reflns_theta_min 1.92
_exptl_absorpt_coefficient_mu 2.496
_exptl_absorpt_correction_T_max 0.7709
_exptl_absorpt_correction_T_min 0.4428
_exptl_absorpt_correction_type multi-scan
_exptl_absorpt_process_details sadabs
_exptl_crystal_colour orange
_exptl_crystal_density_diffrn 1.160
_exptl_crystal_density_method 'not measured'
_exptl_crystal_description plate
_exptl_crystal_F_000 4120
_exptl_crystal_size_max 0.39
_exptl_crystal_size_mid 0.28
_exptl_crystal_size_min 0.11
_refine_diff_density_max 1.923
_refine_diff_density_min -1.019
_refine_diff_density_rms 0.115
_refine_ls_extinction_method none
_refine_ls_goodness_of_fit_ref 1.086
_refine_ls_hydrogen_treatment constr
_refine_ls_matrix_type full
_refine_ls_number_parameters 1689
_refine_ls_number_reflns 40223
_refine_ls_number_restraints 294
_refine_ls_restrained_S_all 1.093
_refine_ls_R_factor_all 0.1284
_refine_ls_R_factor_gt 0.0626
_refine_ls_shift/su_max 0.031
_refine_ls_shift/su_mean 0.001
_refine_ls_structure_factor_coef Fsqd
_refine_ls_weighting_details 'calc w=1/[\s^2^(Fo^2^)+(0.0800P)^2^+0.0000P] where P=(Fo^2^+2Fc^2^)/3'
_refine_ls_weighting_scheme calc
_refine_ls_wR_factor_gt 0.1580
_refine_ls_wR_factor_ref 0.1833
_reflns_number_gt 20735
_reflns_number_total 40223
_reflns_threshold_expression >2sigma(I)
_cod_data_source_file c2sc00935h.txt
_cod_data_source_block pt2
_cod_original_cell_volume 11622.5(19)
_cod_database_code 1515039

loop_
_symmetry_equiv_pos_as_xyz
'x, y, z'
'-x, -y, -z'

loop_
_atom_site_label
_atom_site_type_symbol
_atom_site_fract_x
_atom_site_fract_y
_atom_site_fract_z
_atom_site_U_iso_or_equiv
_atom_site_adp_type
_atom_site_occupancy
_atom_site_symmetry_multiplicity
_atom_site_calc_flag
_atom_site_refinement_flags
Pt1 Pt 0.740749(18) 0.355196(18) 0.957576(13) 0.07061(12) Uani 1 1 d .
Pt2 Pt 1.120764(19) 0.494147(17) 1.007723(12) 0.06800(12) Uani 1 1 d .
N1 N 0.6849(4) 0.3756(4) 0.9001(2) 0.0700(19) Uani 1 1 d .
N2 N 0.6994(3) 0.4322(3) 0.9831(3) 0.0629(18) Uani 1 1 d .
N3 N 0.7778(4) 0.3577(4) 1.0235(3) 0.073(2) Uani 1 1 d .
N4 N 1.0617(4) 0.5660(4) 0.9913(2) 0.069(2) Uani 1 1 d .
N5 N 1.1223(4) 0.5439(4) 1.0685(2) 0.068(2) Uani 1 1 d .
N6 N 1.1820(4) 0.4402(4) 1.0448(3) 0.078(2) Uani 1 1 d .
N13 N 1.0076(5) 0.1665(4) 0.8480(3) 0.086(2) Uani 1 1 d .
C1 C 0.7819(5) 0.2768(5) 0.9331(3) 0.079(3) Uani 1 1 d .
C2 C 0.8043(5) 0.2260(5) 0.9185(4) 0.082(3) Uani 1 1 d .
C3 C 0.8299(6) 0.1620(5) 0.9017(4) 0.086(3) Uani 1 1 d .
C4 C 0.7909(8) 0.1015(6) 0.9021(5) 0.140(5) Uani 1 1 d .
H4A H 0.7507 0.1012 0.9139 0.168 Uiso 1 1 calc R
C5 C 0.8129(10) 0.0414(7) 0.8845(7) 0.168(7) Uani 1 1 d .
C6 C 0.8723(10) 0.0420(7) 0.8682(5) 0.154(6) Uani 1 1 d .
H6A H 0.8873 0.0013 0.8575 0.184 Uiso 1 1 calc R
C7 C 0.9116(6) 0.1037(5) 0.8672(4) 0.095(3) Uani 1 1 d .
C8 C 0.8867(5) 0.1616(5) 0.8831(3) 0.080(3) Uani 1 1 d .
H8A H 0.9100 0.2028 0.8810 0.096 Uiso 1 1 calc R
C9 C 0.9745(6) 0.1064(5) 0.8461(3) 0.085(3) Uani 1 1 d .
C10 C 0.9965(7) 0.0462(5) 0.8241(4) 0.111(4) Uani 1 1 d .
H10A H 0.9738 0.0035 0.8234 0.133 Uiso 1 1 calc R
C11 C 1.0519(8) 0.0549(8) 0.8044(5) 0.134(5) Uani 1 1 d .
H11A H 1.0681 0.0172 0.7901 0.161 Uiso 1 1 calc R
C12 C 1.0835(7) 0.1158(7) 0.8049(4) 0.119(4) Uani 1 1 d .
H12A H 1.1196 0.1212 0.7896 0.143 Uiso 1 1 calc R
C13 C 1.0617(6) 0.1714(6) 0.8288(3) 0.091(3) Uani 1 1 d .
C15 C 1.0982(5) 0.2420(6) 0.8328(3) 0.085(3) Uani 1 1 d .
C16 C 1.1351(6) 0.2590(6) 0.8017(3) 0.091(3) Uani 1 1 d .
H16A H 1.1376 0.2259 0.7774 0.110 Uiso 1 1 calc R
C17 C 1.1688(6) 0.3236(7) 0.8052(3) 0.096(3) Uani 1 1 d .
C18 C 1.1636(5) 0.3712(5) 0.8425(3) 0.087(3) Uani 1 1 d .
H18A H 1.1853 0.4151 0.8460 0.104 Uiso 1 1 calc R
C19 C 1.1269(5) 0.3551(5) 0.8747(3) 0.076(3) Uani 1 1 d .
C20 C 1.0948(5) 0.2907(5) 0.8687(3) 0.083(3) Uani 1 1 d .
H20A H 1.0697 0.2793 0.8897 0.100 Uiso 1 1 calc R
C21 C 1.1240(5) 0.4055(5) 0.9137(3) 0.077(3) Uani 1 1 d .
C22 C 1.1196(5) 0.4425(5) 0.9464(3) 0.078(3) Uani 1 1 d .
C23 C 0.7751(17) -0.0223(15) 0.8894(11) 0.298(14) Uani 1 1 d .
C24 C 0.7181(12) -0.0217(11) 0.9137(9) 0.391(14) Uani 1 1 d D
H24A H 0.6969 -0.0671 0.9116 0.586 Uiso 1 1 calc R
H24B H 0.6833 0.0043 0.9006 0.586 Uiso 1 1 calc R
H24C H 0.7365 -0.0018 0.9449 0.586 Uiso 1 1 calc R
C25 C 0.7347(15) -0.0527(13) 0.8381(8) 0.391(14) Uani 1 1 d D
H25A H 0.7107 -0.0969 0.8366 0.586 Uiso 1 1 calc R
H25B H 0.7682 -0.0560 0.8191 0.586 Uiso 1 1 calc R
H25C H 0.7012 -0.0235 0.8278 0.586 Uiso 1 1 calc R
C26 C 0.8153(11) -0.0807(12) 0.9006(11) 0.391(14) Uani 1 1 d D
H26A H 0.7829 -0.1210 0.8961 0.586 Uiso 1 1 calc R
H26B H 0.8407 -0.0702 0.9316 0.586 Uiso 1 1 calc R
H26C H 0.8478 -0.0877 0.8812 0.586 Uiso 1 1 calc R
C27 C 1.2093(10) 0.3440(9) 0.7721(4) 0.146(6) Uani 1 1 d .
C28 C 1.2111(10) 0.2880(14) 0.7353(6) 0.255(7) Uani 1 1 d .
H28A H 1.2416 0.2572 0.7469 0.382 Uiso 1 1 calc R
H28B H 1.2282 0.3057 0.7118 0.382 Uiso 1 1 calc R
H28C H 1.1645 0.2646 0.7233 0.382 Uiso 1 1 calc R
C29 C 1.2746(11) 0.3808(13) 0.7914(6) 0.255(7) Uani 1 1 d .
H29A H 1.3041 0.3535 0.8079 0.382 Uiso 1 1 calc R
H29B H 1.2690 0.4205 0.8116 0.382 Uiso 1 1 calc R
H29C H 1.2958 0.3940 0.7680 0.382 Uiso 1 1 calc R
C30 C 1.1591(11) 0.3781(13) 0.7400(6) 0.255(7) Uani 1 1 d .
H30A H 1.1822 0.3912 0.7173 0.382 Uiso 1 1 calc R
H30B H 1.1461 0.4175 0.7568 0.382 Uiso 1 1 calc R
H30C H 1.1177 0.3470 0.7256 0.382 Uiso 1 1 calc R
C31 C 0.6789(6) 0.3402(5) 0.8585(4) 0.091(3) Uani 1 1 d .
H31A H 0.7077 0.3066 0.8539 0.109 Uiso 1 1 calc R
C32 C 0.6304(6) 0.3530(5) 0.8220(4) 0.094(3) Uani 1 1 d .
H32A H 0.6281 0.3279 0.7935 0.113 Uiso 1 1 calc R
C33 C 0.5855(5) 0.4015(5) 0.8265(3) 0.082(3) Uani 1 1 d .
C34 C 0.5961(5) 0.4391(4) 0.8704(3) 0.069(2) Uani 1 1 d .
H34A H 0.5693 0.4742 0.8754 0.083 Uiso 1 1 calc R
C35 C 0.6440(5) 0.4266(4) 0.9061(3) 0.066(2) Uani 1 1 d .
C36 C 0.6545(5) 0.4622(4) 0.9535(3) 0.063(2) Uani 1 1 d .
C37 C 0.6271(4) 0.5185(4) 0.9706(3) 0.062(2) Uani 1 1 d .
H37A H 0.5982 0.5404 0.9512 0.074 Uiso 1 1 calc R
C38 C 0.6427(5) 0.5431(4) 1.0178(3) 0.069(2) Uani 1 1 d .
C39 C 0.6874(5) 0.5077(5) 1.0456(3) 0.077(3) Uani 1 1 d .
H39A H 0.6986 0.5224 1.0768 0.092 Uiso 1 1 calc R
C40 C 0.7131(4) 0.4542(4) 1.0279(3) 0.060(2) Uani 1 1 d .
C41 C 0.7584(5) 0.4070(6) 1.0494(4) 0.081(3) Uani 1 1 d .
C42 C 0.7794(5) 0.4173(5) 1.0990(4) 0.081(3) Uani 1 1 d .
H42A H 0.7651 0.4526 1.1171 0.097 Uiso 1 1 calc R
C43 C 0.8202(6) 0.3735(7) 1.1177(4) 0.097(3) Uani 1 1 d .
C44 C 0.8363(6) 0.3212(7) 1.0888(5) 0.104(4) Uani 1 1 d .
H44A H 0.8619 0.2889 1.1004 0.125 Uiso 1 1 calc R
C45 C 0.8153(6) 0.3162(6) 1.0435(4) 0.094(3) Uani 1 1 d .
H45A H 0.8286 0.2805 1.0252 0.113 Uiso 1 1 calc R
C46 C 0.5311(7) 0.4108(7) 0.7881(4) 0.110(4) Uani 1 1 d .
C47 C 0.5603(10) 0.4146(9) 0.7478(5) 0.200(5) Uani 1 1 d .
H47A H 0.5921 0.4555 0.7530 0.300 Uiso 1 1 calc R
H47B H 0.5227 0.4144 0.7222 0.300 Uiso 1 1 calc R
H47C H 0.5851 0.3764 0.7418 0.300 Uiso 1 1 calc R
C48 C 0.4822(10) 0.3387(9) 0.7719(5) 0.200(5) Uani 1 1 d .
H48A H 0.4453 0.3411 0.7465 0.300 Uiso 1 1 calc R
H48B H 0.4620 0.3279 0.7963 0.300 Uiso 1 1 calc R
H48C H 0.5103 0.3043 0.7633 0.300 Uiso 1 1 calc R
C49 C 0.4927(10) 0.4694(9) 0.7962(5) 0.200(5) Uani 1 1 d .
H49A H 0.5257 0.5098 0.8067 0.300 Uiso 1 1 calc R
H49B H 0.4661 0.4634 0.8186 0.300 Uiso 1 1 calc R
H49C H 0.4614 0.4733 0.7685 0.300 Uiso 1 1 calc R
C50 C 0.6128(5) 0.6033(5) 1.0367(3) 0.082(3) Uani 1 1 d .
C51 C 0.5350(10) 0.5790(8) 1.0390(6) 0.198(4) Uani 1 1 d .
H51A H 0.5140 0.6168 1.0513 0.297 Uiso 1 1 calc R
H51B H 0.5353 0.5455 1.0579 0.297 Uiso 1 1 calc R
H51C H 0.5083 0.5599 1.0090 0.297 Uiso 1 1 calc R
C52 C 0.6004(10) 0.6566(8) 1.0071(6) 0.198(4) Uani 1 1 d .
H52A H 0.5788 0.6920 1.0218 0.297 Uiso 1 1 calc R
H52B H 0.5701 0.6362 0.9785 0.297 Uiso 1 1 calc R
H52C H 0.6446 0.6751 1.0022 0.297 Uiso 1 1 calc R
C53 C 0.6438(10) 0.6343(8) 1.0836(6) 0.198(4) Uani 1 1 d .
H53A H 0.6185 0.6708 1.0928 0.297 Uiso 1 1 calc R
H53B H 0.6922 0.6514 1.0864 0.297 Uiso 1 1 calc R
H53C H 0.6412 0.6011 1.1026 0.297 Uiso 1 1 calc R
C54 C 0.8420(7) 0.3839(9) 1.1702(4) 0.126(5) Uani 1 1 d .
C55 C 0.7830(9) 0.3956(9) 1.1913(5) 0.180(4) Uani 1 1 d .
H55A H 0.7633 0.4347 1.1826 0.270 Uiso 1 1 calc R
H55B H 0.7990 0.4031 1.2236 0.270 Uiso 1 1 calc R
H55C H 0.7478 0.3569 1.1817 0.270 Uiso 1 1 calc R
C56 C 0.8943(9) 0.4470(10) 1.1868(5) 0.180(4) Uani 1 1 d .
H56A H 0.8724 0.4853 1.1785 0.270 Uiso 1 1 calc R
H56B H 0.9342 0.4423 1.1733 0.270 Uiso 1 1 calc R
H56C H 0.9093 0.4536 1.2191 0.270 Uiso 1 1 calc R
C57 C 0.8786(8) 0.3266(9) 1.1864(5) 0.180(4) Uani 1 1 d .
H57A H 0.8909 0.3352 1.2189 0.270 Uiso 1 1 calc R
H57B H 0.9205 0.3233 1.1748 0.270 Uiso 1 1 calc R
H57C H 0.8477 0.2850 1.1758 0.270 Uiso 1 1 calc R
C58 C 1.0340(5) 0.5772(5) 0.9498(4) 0.081(3) Uani 1 1 d .
H58A H 1.0375 0.5462 0.9248 0.098 Uiso 1 1 calc R
C59 C 0.9997(5) 0.6344(5) 0.9430(3) 0.073(3) Uani 1 1 d .
H59A H 0.9782 0.6387 0.9138 0.088 Uiso 1 1 calc R
C60 C 0.9976(5) 0.6847(5) 0.9795(3) 0.079(3) Uani 1 1 d .
C61 C 1.0236(5) 0.6683(4) 1.0226(3) 0.068(2) Uani 1 1 d .
H61A H 1.0187 0.6973 1.0483 0.082 Uiso 1 1 calc R
C62 C 1.0551(5) 0.6128(5) 1.0280(3) 0.070(2) Uani 1 1 d .
C63 C 1.0865(5) 0.5975(4) 1.0723(3) 0.067(2) Uani 1 1 d .
C64 C 1.0866(5) 0.6306(5) 1.1155(3) 0.085(3) Uani 1 1 d .
H64A H 1.0638 0.6690 1.1189 0.101 Uiso 1 1 calc R
C65 C 1.1199(5) 0.6080(5) 1.1541(3) 0.072(2) Uani 1 1 d .
C66 C 1.1562(5) 0.5520(5) 1.1480(3) 0.075(3) Uani 1 1 d .
H66A H 1.1810 0.5367 1.1728 0.090 Uiso 1 1 calc R
C67 C 1.1550(4) 0.5183(4) 1.1030(3) 0.057(2) Uani 1 1 d .
C68 C 1.1918(5) 0.4599(4) 1.0906(3) 0.070(2) Uani 1 1 d .
C69 C 1.2330(5) 0.4294(5) 1.1215(4) 0.083(3) Uani 1 1 d .
H69A H 1.2392 0.4450 1.1525 0.100 Uiso 1 1 calc R
C70 C 1.2660(5) 0.3733(5) 1.1052(5) 0.089(3) Uani 1 1 d .
C71 C 1.2546(6) 0.3535(6) 1.0579(4) 0.095(3) Uani 1 1 d .
H71A H 1.2752 0.3172 1.0457 0.114 Uiso 1 1 calc R
C72 C 1.2136(6) 0.3872(5) 1.0300(4) 0.094(3) Uani 1 1 d .
H72A H 1.2070 0.3729 0.9989 0.113 Uiso 1 1 calc R
C73 C 0.9701(6) 0.7475(6) 0.9726(4) 0.100(3) Uani 1 1 d .
C74 C 0.9199(8) 0.7461(7) 0.9297(5) 0.156(3) Uani 1 1 d .
H74A H 0.9410 0.7308 0.9048 0.234 Uiso 1 1 calc R
H74B H 0.9075 0.7907 0.9281 0.234 Uiso 1 1 calc R
H74C H 0.8783 0.7159 0.9281 0.234 Uiso 1 1 calc R
C75 C 0.9315(8) 0.7734(7) 1.0101(6) 0.156(3) Uani 1 1 d .
H75A H 0.8904 0.7422 1.0079 0.234 Uiso 1 1 calc R
H75B H 0.9178 0.8170 1.0064 0.234 Uiso 1 1 calc R
H75C H 0.9624 0.7770 1.0392 0.234 Uiso 1 1 calc R
C76 C 1.0321(8) 0.8004(7) 0.9777(5) 0.156(3) Uani 1 1 d .
H76A H 1.0568 0.7883 0.9541 0.234 Uiso 1 1 calc R
H76B H 1.0632 0.8032 1.0066 0.234 Uiso 1 1 calc R
H76C H 1.0157 0.8435 0.9755 0.234 Uiso 1 1 calc R
C77 C 1.1173(6) 0.6434(6) 1.2008(3) 0.089(3) Uani 1 1 d .
C78 C 1.1139(7) 0.7189(7) 1.2028(4) 0.139(3) Uani 1 1 d .
H78A H 1.1566 0.7397 1.1971 0.208 Uiso 1 1 calc R
H78B H 1.1086 0.7390 1.2323 0.208 Uiso 1 1 calc R
H78C H 1.0745 0.7257 1.1804 0.208 Uiso 1 1 calc R
C79 C 1.0482(8) 0.6108(7) 1.2100(4) 0.139(3) Uani 1 1 d .
H79A H 1.0494 0.5631 1.2084 0.208 Uiso 1 1 calc R
H79B H 1.0089 0.6184 1.1878 0.208 Uiso 1 1 calc R
H79C H 1.0433 0.6308 1.2397 0.208 Uiso 1 1 calc R
C80 C 1.1793(7) 0.6347(7) 1.2367(4) 0.139(3) Uani 1 1 d .
H80A H 1.1817 0.5874 1.2366 0.208 Uiso 1 1 calc R
H80B H 1.1738 0.6563 1.2658 0.208 Uiso 1 1 calc R
H80C H 1.2219 0.6548 1.2306 0.208 Uiso 1 1 calc R
C81 C 1.3094(7) 0.3368(7) 1.1364(5) 0.110(4) Uani 1 1 d .
C82 C 1.3370(10) 0.3803(10) 1.1836(7) 0.219(5) Uani 1 1 d .
H82A H 1.3648 0.3550 1.2028 0.329 Uiso 1 1 calc R
H82B H 1.2979 0.3929 1.1963 0.329 Uiso 1 1 calc R
H82C H 1.3654 0.4203 1.1813 0.329 Uiso 1 1 calc R
C83 C 1.2722(10) 0.2772(10) 1.1410(7) 0.219(5) Uani 1 1 d .
H83A H 1.3020 0.2549 1.1614 0.329 Uiso 1 1 calc R
H83B H 1.2573 0.2480 1.1120 0.329 Uiso 1 1 calc R
H83C H 1.2318 0.2875 1.1528 0.329 Uiso 1 1 calc R
C84 C 1.3714(10) 0.3150(10) 1.1207(7) 0.219(5) Uani 1 1 d .
H84A H 1.3972 0.2915 1.1422 0.329 Uiso 1 1 calc R
H84B H 1.4011 0.3538 1.1177 0.329 Uiso 1 1 calc R
H84C H 1.3566 0.2853 1.0919 0.329 Uiso 1 1 calc R
Pt3 Pt 0.25635(2) 0.88360(2) 0.536593(13) 0.07779(13) Uani 1 1 d .
Pt4 Pt 0.62479(2) 0.987274(18) 0.510616(12) 0.07282(13) Uani 1 1 d .
N7 N 0.1933(4) 0.8310(4) 0.4805(3) 0.085(2) Uani 1 1 d .
N8 N 0.2066(4) 0.9560(4) 0.5156(3) 0.076(2) Uani 1 1 d .
N9 N 0.3013(4) 0.9596(4) 0.5873(3) 0.078(2) Uani 1 1 d .
N10 N 0.5531(4) 1.0152(4) 0.4614(2) 0.074(2) Uani 1 1 d .
N11 N 0.6292(4) 1.0828(3) 0.5373(2) 0.071(2) Uani 1 1 d .
N12 N 0.6976(4) 0.9924(4) 0.5675(2) 0.073(2) Uani 1 1 d .
N14 N 0.5303(5) 0.6354(4) 0.5428(3) 0.097(3) Uani 1 1 d .
C85 C 0.3056(6) 0.8107(6) 0.5600(4) 0.098(4) Uani 1 1 d .
C86 C 0.3345(6) 0.7691(6) 0.5771(4) 0.096(3) Uani 1 1 d .
C87 C 0.3719(6) 0.7189(5) 0.5973(4) 0.093(3) Uani 1 1 d .
C88 C 0.3659(6) 0.7085(6) 0.6399(4) 0.101(3) Uani 1 1 d .
H88A H 0.3359 0.7319 0.6548 0.121 Uiso 1 1 calc R
C89 C 0.4051(7) 0.6625(6) 0.6609(4) 0.102(3) Uani 1 1 d .
C90 C 0.4485(7) 0.6276(6) 0.6378(4) 0.106(4) Uani 1 1 d .
H90A H 0.4734 0.5960 0.6511 0.127 Uiso 1 1 calc R
C91 C 0.4558(6) 0.6382(5) 0.5955(4) 0.087(3) Uani 1 1 d .
C92 C 0.4169(6) 0.6835(5) 0.5752(4) 0.087(3) Uani 1 1 d .
H92A H 0.4208 0.6903 0.5465 0.105 Uiso 1 1 calc R
C93 C 0.5026(7) 0.6026(6) 0.5721(4) 0.102(3) Uani 1 1 d .
C94 C 0.5200(8) 0.5392(6) 0.5782(5) 0.139(5) Uani 1 1 d .
H94A H 0.5008 0.5161 0.5977 0.167 Uiso 1 1 calc R
C95 C 0.5668(11) 0.5112(8) 0.5544(7) 0.190(8) Uani 1 1 d .
H95A H 0.5792 0.4687 0.5579 0.228 Uiso 1 1 calc R
C96 C 0.5944(9) 0.5445(7) 0.5263(6) 0.168(7) Uani 1 1 d .
H96A H 0.6256 0.5246 0.5107 0.202 Uiso 1 1 calc R
C97 C 0.5773(7) 0.6074(6) 0.5202(4) 0.107(4) Uani 1 1 d .
C99 C 0.6050(6) 0.6493(5) 0.4910(4) 0.093(3) Uani 1 1 d .
C100 C 0.6386(7) 0.6230(6) 0.4581(4) 0.112(4) Uani 1 1 d .
H10B H 0.6424 0.5770 0.4539 0.134 Uiso 1 1 calc R
C101 C 0.6670(6) 0.6610(7) 0.4308(4) 0.102(3) Uani 1 1 d .
C102 C 0.6617(6) 0.7276(5) 0.4377(4) 0.098(3) Uani 1 1 d .
H10C H 0.6802 0.7546 0.4200 0.117 Uiso 1 1 calc R
C103 C 0.6283(6) 0.7571(6) 0.4714(4) 0.095(3) Uani 1 1 d .
C104 C 0.6003(6) 0.7175(5) 0.4972(3) 0.088(3) Uani 1 1 d .
H10D H 0.5779 0.7369 0.5191 0.105 Uiso 1 1 calc R
C105 C 0.6259(5) 0.8312(6) 0.4783(3) 0.085(3) Uani 1 1 d .
C106 C 0.6226(5) 0.8900(5) 0.4878(3) 0.077(3) Uani 1 1 d .
C107 C 0.4024(11) 0.6539(10) 0.7078(5) 0.176(7) Uani 1 1 d .
C108 C 0.4672(10) 0.6913(11) 0.7417(7) 0.378(14) Uani 1 1 d D
H10E H 0.4644 0.6845 0.7716 0.567 Uiso 1 1 calc R
H10F H 0.4696 0.7388 0.7407 0.567 Uiso 1 1 calc R
H10G H 0.5085 0.6745 0.7342 0.567 Uiso 1 1 calc R
C109 C 0.3425(11) 0.6951(13) 0.7283(7) 0.378(14) Uani 1 1 d D
H10H H 0.3417 0.6859 0.7580 0.567 Uiso 1 1 calc R
H10I H 0.2970 0.6803 0.7087 0.567 Uiso 1 1 calc R
H10J H 0.3541 0.7427 0.7301 0.567 Uiso 1 1 calc R
C110 C 0.3876(15) 0.5888(9) 0.7143(7) 0.378(14) Uani 1 1 d D
H11B H 0.3863 0.5893 0.7455 0.567 Uiso 1 1 calc R
H11C H 0.4234 0.5626 0.7065 0.567 Uiso 1 1 calc R
H11D H 0.3427 0.5692 0.6954 0.567 Uiso 1 1 calc R
C111 C 0.7002(10) 0.6281(8) 0.3930(5) 0.139(5) Uani 1 1 d .
C112 C 0.6516(11) 0.6226(10) 0.3491(7) 0.212(5) Uani 1 1 d .
H11E H 0.6096 0.5934 0.3482 0.318 Uiso 1 1 calc R
H11F H 0.6736 0.6043 0.3254 0.318 Uiso 1 1 calc R
H11G H 0.6395 0.6666 0.3450 0.318 Uiso 1 1 calc R
C113 C 0.7166(11) 0.5586(10) 0.3964(6) 0.212(5) Uani 1 1 d .
H11H H 0.6743 0.5303 0.3961 0.318 Uiso 1 1 calc R
H11I H 0.7502 0.5596 0.4242 0.318 Uiso 1 1 calc R
H11J H 0.7360 0.5409 0.3713 0.318 Uiso 1 1 calc R
C114 C 0.7666(12) 0.6679(10) 0.3921(6) 0.212(5) Uani 1 1 d .
H11K H 0.7853 0.6468 0.3675 0.318 Uiso 1 1 calc R
H11L H 0.7998 0.6699 0.4202 0.318 Uiso 1 1 calc R
H11M H 0.7580 0.7128 0.3882 0.318 Uiso 1 1 calc R
C115 C 0.1871(6) 0.7636(5) 0.4633(4) 0.113(4) Uani 1 1 d .
H11N H 0.2184 0.7380 0.4780 0.136 Uiso 1 1 calc R
C116 C 0.1379(7) 0.7309(6) 0.4260(4) 0.109(4) Uani 1 1 d .
H11O H 0.1378 0.6850 0.4155 0.131 Uiso 1 1 calc R
C117 C 0.0899(6) 0.7650(6) 0.4045(3) 0.089(3) Uani 1 1 d .
C118 C 0.0929(5) 0.8365(6) 0.4201(3) 0.087(3) Uani 1 1 d .
H11P H 0.0606 0.8613 0.4055 0.105 Uiso 1 1 calc R
C119 C 0.1460(5) 0.8684(5) 0.4579(3) 0.077(3) Uani 1 1 d .
C120 C 0.1541(5) 0.9397(5) 0.4776(3) 0.071(2) Uani 1 1 d .
C121 C 0.1170(5) 0.9921(5) 0.4647(3) 0.080(3) Uani 1 1 d .
H12C H 0.0820 0.9832 0.4383 0.095 Uiso 1 1 calc R
C122 C 0.1307(5) 1.0557(5) 0.4899(3) 0.073(2) Uani 1 1 d .
C123 C 0.1855(5) 1.0691(5) 0.5278(3) 0.075(3) Uani 1 1 d .
H12D H 0.1971 1.1127 0.5447 0.090 Uiso 1 1 calc R
C124 C 0.2223(4) 1.0187(5) 0.5403(3) 0.068(2) Uani 1 1 d .
C125 C 0.2785(5) 1.0208(5) 0.5811(3) 0.071(2) Uani 1 1 d .
C126 C 0.3057(5) 1.0762(5) 0.6129(3) 0.079(3) Uani 1 1 d .
H12E H 0.2901 1.1173 0.6084 0.095 Uiso 1 1 calc R
C127 C 0.3553(5) 1.0752(6) 0.6516(4) 0.088(3) Uani 1 1 d .
C128 C 0.3751(5) 1.0139(6) 0.6569(4) 0.096(3) Uani 1 1 d .
H12F H 0.4072 1.0100 0.6830 0.115 Uiso 1 1 calc R
C129 C 0.3483(5) 0.9574(6) 0.6243(4) 0.093(3) Uani 1 1 d .
H12G H 0.3639 0.9162 0.6286 0.111 Uiso 1 1 calc R
C130 C 0.0295(8) 0.7295(6) 0.3653(4) 0.113(4) Uani 1 1 d .
C131 C 0.0274(8) 0.7650(8) 0.3259(5) 0.160(3) Uani 1 1 d .
H13A H 0.0176 0.8105 0.3342 0.240 Uiso 1 1 calc R
H13B H -0.0087 0.7415 0.3008 0.240 Uiso 1 1 calc R
H13C H 0.0721 0.7659 0.3175 0.240 Uiso 1 1 calc R
C132 C 0.0407(8) 0.6585(8) 0.3489(5) 0.160(3) Uani 1 1 d .
H13D H 0.0021 0.6376 0.3246 0.240 Uiso 1 1 calc R
H13E H 0.0437 0.6337 0.3732 0.240 Uiso 1 1 calc R
H13F H 0.0837 0.6587 0.3383 0.240 Uiso 1 1 calc R
C133 C -0.0390(8) 0.7325(8) 0.3836(5) 0.160(3) Uani 1 1 d .
H13G H -0.0458 0.7788 0.3924 0.240 Uiso 1 1 calc R
H13H H -0.0350 0.7104 0.4093 0.240 Uiso 1 1 calc R
H13I H -0.0785 0.7100 0.3604 0.240 Uiso 1 1 calc R
C134 C 0.0864(5) 1.1095(5) 0.4767(4) 0.085(3) Uani 1 1 d .
C135 C 0.0624(8) 1.1066(7) 0.4268(5) 0.149(3) Uani 1 1 d .
H13J H 0.1024 1.1157 0.4140 0.224 Uiso 1 1 calc R
H13K H 0.0309 1.1397 0.4215 0.224 Uiso 1 1 calc R
H13L H 0.0384 1.0624 0.4129 0.224 Uiso 1 1 calc R
C136 C 0.0168(8) 1.0962(7) 0.4910(5) 0.149(3) Uani 1 1 d .
H13M H -0.0125 1.1302 0.4834 0.224 Uiso 1 1 calc R
H13N H 0.0259 1.0976 0.5231 0.224 Uiso 1 1 calc R
H13O H -0.0066 1.0524 0.4756 0.224 Uiso 1 1 calc R
C137 C 0.1182(8) 1.1784(7) 0.5032(5) 0.149(3) Uani 1 1 d .
H13P H 0.1624 1.1907 0.4957 0.224 Uiso 1 1 calc R
H13Q H 0.1256 1.1776 0.5350 0.224 Uiso 1 1 calc R
H13R H 0.0869 1.2109 0.4957 0.224 Uiso 1 1 calc R
C138 C 0.3866(7) 1.1397(7) 0.6851(4) 0.119(4) Uani 1 1 d .
C139 C 0.4375(8) 1.1276(7) 0.7282(5) 0.157(3) Uani 1 1 d .
H13S H 0.4117 1.1027 0.7451 0.236 Uiso 1 1 calc R
H13T H 0.4589 1.1703 0.7466 0.236 Uiso 1 1 calc R
H13U H 0.4734 1.1023 0.7195 0.236 Uiso 1 1 calc R
C140 C 0.3309(8) 1.1829(8) 0.6976(5) 0.157(3) Uani 1 1 d .
H14A H 0.3019 1.1589 0.7132 0.236 Uiso 1 1 calc R
H14B H 0.3022 1.1925 0.6706 0.236 Uiso 1 1 calc R
H14C H 0.3534 1.2246 0.7169 0.236 Uiso 1 1 calc R
C141 C 0.4350(8) 1.1845(7) 0.6605(5) 0.157(3) Uani 1 1 d .
H14D H 0.4554 1.2260 0.6807 0.236 Uiso 1 1 calc R
H14E H 0.4064 1.1944 0.6336 0.236 Uiso 1 1 calc R
H14F H 0.4717 1.1596 0.6527 0.236 Uiso 1 1 calc R
C142 C 0.5169(5) 0.9787(5) 0.4226(3) 0.080(3) Uani 1 1 d .
H14G H 0.5176 0.9322 0.4177 0.096 Uiso 1 1 calc R
C143 C 0.4781(6) 1.0068(5) 0.3892(3) 0.085(3) Uani 1 1 d .
H14H H 0.4542 0.9795 0.3621 0.102 Uiso 1 1 calc R
C144 C 0.4747(5) 1.0739(5) 0.3958(3) 0.077(3) Uani 1 1 d .
C145 C 0.5088(5) 1.1143(5) 0.4368(3) 0.077(3) Uani 1 1 d .
H14I H 0.5051 1.1604 0.4426 0.093 Uiso 1 1 calc R
C146 C 0.5479(5) 1.0844(5) 0.4684(3) 0.077(3) Uani 1 1 d .
C147 C 0.5889(5) 1.1216(5) 0.5144(3) 0.073(3) Uani 1 1 d .
C148 C 0.5887(6) 1.1881(5) 0.5333(3) 0.089(3) Uani 1 1 d .
H14J H 0.5607 1.2151 0.5174 0.107 Uiso 1 1 calc R
C149 C 0.6292(6) 1.2149(5) 0.5752(3) 0.081(3) Uani 1 1 d .
C150 C 0.6700(6) 1.1721(5) 0.5975(3) 0.083(3) Uani 1 1 d .
H15A H 0.6975 1.1890 0.6262 0.100 Uiso 1 1 calc R
C151 C 0.6711(5) 1.1063(4) 0.5788(3) 0.074(3) Uani 1 1 d .
C152 C 0.7118(5) 1.0554(5) 0.5964(3) 0.074(3) Uani 1 1 d .
C153 C 0.7603(5) 1.0676(5) 0.6368(3) 0.074(2) Uani 1 1 d .
H15B H 0.7676 1.1101 0.6550 0.089 Uiso 1 1 calc R
C154 C 0.7989(5) 1.0170(6) 0.6507(3) 0.084(3) Uani 1 1 d .
C155 C 0.7828(6) 0.9541(6) 0.6218(4) 0.095(3) Uani 1 1 d .
H15C H 0.8052 0.9179 0.6302 0.114 Uiso 1 1 calc R
C156 C 0.7339(6) 0.9442(5) 0.5806(3) 0.082(3) Uani 1 1 d .
H15D H 0.7266 0.9022 0.5616 0.098 Uiso 1 1 calc R
C157 C 0.4379(6) 1.1083(6) 0.3577(3) 0.096(3) Uani 1 1 d .
C158 C 0.4902(7) 1.1348(7) 0.3341(4) 0.140(3) Uani 1 1 d .
H15E H 0.5268 1.1650 0.3557 0.210 Uiso 1 1 calc R
H15F H 0.4676 1.1588 0.3118 0.210 Uiso 1 1 calc R
H15G H 0.5103 1.0980 0.3197 0.210 Uiso 1 1 calc R
C159 C 0.3771(7) 1.0585(7) 0.3242(4) 0.140(3) Uani 1 1 d .
H15H H 0.3961 1.0203 0.3104 0.210 Uiso 1 1 calc R
H15I H 0.3543 1.0813 0.3012 0.210 Uiso 1 1 calc R
H15J H 0.3435 1.0433 0.3405 0.210 Uiso 1 1 calc R
C160 C 0.4046(7) 1.1721(7) 0.3762(4) 0.140(3) Uani 1 1 d .
H16B H 0.4406 1.2039 0.3971 0.210 Uiso 1 1 calc R
H16C H 0.3689 1.1586 0.3915 0.210 Uiso 1 1 calc R
H16D H 0.3841 1.1929 0.3515 0.210 Uiso 1 1 calc R
C161 C 0.6304(7) 1.2872(6) 0.5959(4) 0.105(4) Uani 1 1 d .
C162 C 0.6961(8) 1.3152(6) 0.6350(5) 0.163(3) Uani 1 1 d .
H16E H 0.6986 1.2877 0.6579 0.244 Uiso 1 1 calc R
H16F H 0.6921 1.3609 0.6479 0.244 Uiso 1 1 calc R
H16G H 0.7379 1.3143 0.6232 0.244 Uiso 1 1 calc R
C163 C 0.6270(9) 1.3353(7) 0.5623(5) 0.163(3) Uani 1 1 d .
H16H H 0.5862 1.3206 0.5381 0.244 Uiso 1 1 calc R
H16I H 0.6686 1.3355 0.5502 0.244 Uiso 1 1 calc R
H16J H 0.6240 1.3800 0.5773 0.244 Uiso 1 1 calc R
C164 C 0.5611(9) 1.2905(6) 0.6151(5) 0.163(3) Uani 1 1 d .
H16K H 0.5206 1.2746 0.5909 0.244 Uiso 1 1 calc R
H16L H 0.5585 1.3363 0.6283 0.244 Uiso 1 1 calc R
H16M H 0.5621 1.2625 0.6377 0.244 Uiso 1 1 calc R
C165 C 0.8496(6) 1.0275(6) 0.6949(4) 0.091(3) Uani 1 1 d .
C166 C 0.8214(8) 0.9893(9) 0.7267(5) 0.178(4) Uani 1 1 d .
H16N H 0.8551 0.9964 0.7550 0.268 Uiso 1 1 calc R
H16O H 0.8127 0.9420 0.7139 0.268 Uiso 1 1 calc R
H16P H 0.7782 1.0052 0.7316 0.268 Uiso 1 1 calc R
C167 C 0.8663(8) 1.1002(9) 0.7194(5) 0.178(4) Uani 1 1 d .
H16Q H 0.8995 1.1027 0.7475 0.268 Uiso 1 1 calc R
H16R H 0.8239 1.1167 0.7253 0.268 Uiso 1 1 calc R
H16S H 0.8861 1.1274 0.7010 0.268 Uiso 1 1 calc R
C168 C 0.9161(9) 1.0069(9) 0.6886(5) 0.178(4) Uani 1 1 d .
H16T H 0.9486 1.0137 0.7174 0.268 Uiso 1 1 calc R
H16U H 0.9346 1.0335 0.6693 0.268 Uiso 1 1 calc R
H16V H 0.9096 0.9600 0.6749 0.268 Uiso 1 1 calc R
S1 S 0.4272(2) 0.5860(2) 0.88135(17) 0.1540(10) Uani 1 1 d DU
F1 F 0.4095(4) 0.6391(4) 0.9548(3) 0.1540(10) Uani 1 1 d DU
F2 F 0.3653(4) 0.6896(4) 0.8983(3) 0.1540(10) Uani 1 1 d DU
F3 F 0.4755(4) 0.7067(4) 0.9242(3) 0.1540(10) Uani 1 1 d DU
O1 O 0.4937(5) 0.5641(5) 0.9028(3) 0.1540(10) Uani 1 1 d DU
O2 O 0.4336(5) 0.6164(5) 0.8387(3) 0.1540(10) Uani 1 1 d DU
O3 O 0.3636(5) 0.5427(5) 0.8736(3) 0.1540(10) Uani 1 1 d DU
C169 C 0.4220(7) 0.6622(7) 0.9169(5) 0.1540(10) Uani 1 1 d DU
S2 S 0.34841(19) 0.82534(17) 0.28077(10) 0.1038(9) Uani 1 1 d .
F4 F 0.3019(6) 0.9122(6) 0.2310(4) 0.201(4) Uani 1 1 d .
F5 F 0.3904(6) 0.8679(8) 0.2129(4) 0.250(6) Uani 1 1 d .
F6 F 0.2917(6) 0.8123(6) 0.1958(3) 0.197(5) Uani 1 1 d .
O4 O 0.2798(5) 0.8128(5) 0.2890(3) 0.127(3) Uani 1 1 d .
O5 O 0.3927(5) 0.8777(5) 0.3124(3) 0.148(3) Uani 1 1 d .
O6 O 0.3813(5) 0.7674(5) 0.2701(3) 0.150(3) Uani 1 1 d .
C170 C 0.3329(10) 0.8575(11) 0.2277(5) 0.146(6) Uani 1 1 d .
S3 S 0.1033(3) 0.0727(3) 0.6290(2) 0.2049(16) Uani 1 1 d DU
F7 F 0.1106(4) 0.1168(6) 0.7011(3) 0.2049(16) Uani 1 1 d DU
F8 F 0.0910(4) -0.0027(6) 0.6842(4) 0.2049(16) Uani 1 1 d DU
F9 F 0.1961(4) 0.0382(5) 0.6860(4) 0.2049(16) Uani 1 1 d DU
O7 O 0.1246(5) -0.0032(6) 0.6070(4) 0.2049(16) Uani 1 1 d DU
O8 O 0.0286(5) 0.0702(7) 0.6168(4) 0.2049(16) Uani 1 1 d DU
O9 O 0.1519(5) 0.1226(6) 0.6225(4) 0.2049(16) Uani 1 1 d DU
C171 C 0.1357(8) 0.0544(9) 0.6848(5) 0.2049(16) Uani 1 1 d DU
S4 S 0.1146(4) 0.3970(4) 0.2053(2) 0.2367(18) Uani 1 1 d DU
F10 F 0.0679(6) 0.4693(6) 0.2652(4) 0.2367(18) Uani 1 1 d DU
F11 F 0.0276(6) 0.3726(6) 0.2547(4) 0.2367(18) Uani 1 1 d DU
F12 F 0.1328(6) 0.3981(6) 0.2922(4) 0.2367(18) Uani 1 1 d DU
O10 O 0.1318(7) 0.3211(7) 0.2023(4) 0.2367(18) Uani 1 1 d DU
O11 O 0.0649(7) 0.4119(8) 0.1695(4) 0.2367(18) Uani 1 1 d DU
O12 O 0.1808(7) 0.4400(7) 0.2158(4) 0.2367(18) Uani 1 1 d DU
C172 C 0.0897(9) 0.4086(10) 0.2575(6) 0.2367(18) Uani 1 1 d DU
O1S O 0.5695(15) 0.2114(19) 0.9134(10) 0.571(10) Uiso 1 1 d D
C1S C 0.628(2) 0.174(2) 0.9879(13) 0.571(10) Uiso 1 1 d D
H1SA H 0.6268 0.1804 1.0193 0.857 Uiso 1 1 calc R
H1SB H 0.6748 0.1904 0.9850 0.857 Uiso 1 1 calc R
H1SC H 0.6175 0.1272 0.9747 0.857 Uiso 1 1 calc R
C2S C 0.573(3) 0.216(2) 0.9623(11) 0.571(10) Uiso 1 1 d D
H2SA H 0.5262 0.1996 0.9661 0.686 Uiso 1 1 calc R
H2SB H 0.5832 0.2629 0.9768 0.686 Uiso 1 1 calc R
C3S C 0.517(2) 0.2421(14) 0.8834(14) 0.571(10) Uiso 1 1 d D
H3SA H 0.5381 0.2541 0.8591 0.686 Uiso 1 1 calc R
H3SB H 0.5079 0.2836 0.9006 0.686 Uiso 1 1 calc R
C4S C 0.4443(18) 0.196(2) 0.8615(16) 0.571(10) Uiso 1 1 d D
H4SA H 0.4092 0.2239 0.8516 0.857 Uiso 1 1 calc R
H4SB H 0.4301 0.1724 0.8837 0.857 Uiso 1 1 calc R
H4SC H 0.4496 0.1638 0.8361 0.857 Uiso 1 1 calc R
O2S O 0.1105(17) 0.7591(17) 0.5743(11) 0.571(10) Uiso 1 1 d D
C5S C 0.204(2) 0.802(2) 0.6493(13) 0.571(10) Uiso 1 1 d D
H5SA H 0.2166 0.7597 0.6568 0.857 Uiso 1 1 calc R
H5SB H 0.2100 0.8348 0.6766 0.857 Uiso 1 1 calc R
H5SC H 0.2342 0.8175 0.6308 0.857 Uiso 1 1 calc R
C6S C 0.1246(18) 0.792(2) 0.6224(13) 0.571(10) Uiso 1 1 d D
H6SA H 0.0966 0.7662 0.6378 0.686 Uiso 1 1 calc R
H6SB H 0.1084 0.8366 0.6237 0.686 Uiso 1 1 calc R
C7S C 0.0536(13) 0.703(2) 0.5542(14) 0.571(10) Uiso 1 1 d D
H7SA H 0.0153 0.7199 0.5358 0.686 Uiso 1 1 calc R
H7SB H 0.0360 0.6866 0.5785 0.686 Uiso 1 1 calc R
C8S C 0.075(2) 0.6399(19) 0.5237(15) 0.571(10) Uiso 1 1 d D
H8SA H 0.0477 0.5991 0.5257 0.857 Uiso 1 1 calc R
H8SB H 0.1243 0.6365 0.5343 0.857 Uiso 1 1 calc R
H8SC H 0.0669 0.6462 0.4928 0.857 Uiso 1 1 calc R
O3S O 0.3561(17) 0.4293(15) 0.3104(12) 0.526(8) Uiso 1 1 d D
C9S C 0.343(2) 0.2983(15) 0.3020(14) 0.526(8) Uiso 1 1 d D
H9SA H 0.3322 0.2636 0.3186 0.789 Uiso 1 1 calc R
H9SB H 0.3901 0.2985 0.2981 0.789 Uiso 1 1 calc R
H9SC H 0.3108 0.2896 0.2729 0.789 Uiso 1 1 calc R
C10S C 0.334(3) 0.3696(15) 0.3290(12) 0.526(8) Uiso 1 1 d D
H10K H 0.2844 0.3700 0.3301 0.631 Uiso 1 1 calc R
H10L H 0.3602 0.3744 0.3599 0.631 Uiso 1 1 calc R
C11S C 0.330(2) 0.4954(14) 0.3208(16) 0.526(8) Uiso 1 1 d D
H11Q H 0.3201 0.5139 0.2932 0.631 Uiso 1 1 calc R
H11R H 0.3676 0.5261 0.3420 0.631 Uiso 1 1 calc R
C12S C 0.262(2) 0.4937(17) 0.3415(16) 0.526(8) Uiso 1 1 d D
H12B H 0.2528 0.5391 0.3511 0.789 Uiso 1 1 calc R
H12H H 0.2691 0.4709 0.3669 0.789 Uiso 1 1 calc R
H12I H 0.2222 0.4699 0.3189 0.789 Uiso 1 1 calc R
O4S O 0.9664(12) 0.8482(19) 0.7681(9) 0.526(8) Uiso 1 1 d D
C13S C 1.025(2) 0.811(2) 0.7008(12) 0.526(8) Uiso 1 1 d D
H13V H 1.0714 0.8121 0.6952 0.789 Uiso 1 1 calc R
H13W H 0.9935 0.8231 0.6759 0.789 Uiso 1 1 calc R
H13X H 1.0089 0.7656 0.7040 0.789 Uiso 1 1 calc R
C14S C 1.0257(18) 0.8619(16) 0.7462(12) 0.526(8) Uiso 1 1 d D
H14K H 1.0693 0.8612 0.7676 0.631 Uiso 1 1 calc R
H14L H 1.0256 0.9072 0.7393 0.631 Uiso 1 1 calc R
C15S C 0.9771(18) 0.839(2) 0.8158(13) 0.526(8) Uiso 1 1 d D
H15K H 1.0223 0.8630 0.8324 0.631 Uiso 1 1 calc R
H15L H 0.9793 0.7910 0.8165 0.631 Uiso 1 1 calc R
C16S C 0.918(2) 0.863(2) 0.8414(12) 0.526(8) Uiso 1 1 d D
H16W H 0.9281 0.8532 0.8715 0.789 Uiso 1 1 calc R
H16X H 0.8730 0.8398 0.8252 0.789 Uiso 1 1 calc R
H16Y H 0.9178 0.9109 0.8430 0.789 Uiso 1 1 calc R

loop_
_atom_site_aniso_label
_atom_site_aniso_U_11
_atom_site_aniso_U_22
_atom_site_aniso_U_33
_atom_site_aniso_U_23
_atom_site_aniso_U_13
_atom_site_aniso_U_12
Pt1 0.0606(2) 0.0712(2) 0.0801(3) 0.0033(2) 0.02189(19) 0.01219(18)
Pt2 0.0774(3) 0.0666(2) 0.0594(2) 0.00140(18) 0.02574(19) -0.00051(18)
N1 0.059(5) 0.069(5) 0.075(5) -0.009(4) 0.017(4) 0.004(4)
N2 0.051(4) 0.067(4) 0.070(5) 0.014(4) 0.011(4) 0.007(3)
N3 0.060(5) 0.071(5) 0.091(6) 0.025(5) 0.014(4) 0.017(4)
N4 0.080(5) 0.076(5) 0.051(4) 0.012(4) 0.014(4) 0.005(4)
N5 0.084(5) 0.074(5) 0.045(4) 0.009(4) 0.020(4) -0.003(4)
N6 0.095(6) 0.063(5) 0.078(6) -0.005(4) 0.040(5) 0.003(4)
N13 0.100(7) 0.072(5) 0.085(6) -0.007(5) 0.033(5) 0.022(5)
C1 0.074(7) 0.079(7) 0.084(7) 0.011(6) 0.018(5) 0.016(5)
C2 0.070(7) 0.082(7) 0.094(8) 0.012(6) 0.019(6) 0.016(5)
C3 0.095(8) 0.067(6) 0.097(8) 0.007(6) 0.026(6) 0.022(6)
C4 0.163(13) 0.074(8) 0.201(15) 0.016(9) 0.090(11) 0.012(8)
C5 0.205(18) 0.073(9) 0.26(2) 0.037(12) 0.123(16) 0.015(10)
C6 0.219(17) 0.095(10) 0.198(15) 0.032(10) 0.145(14) 0.052(10)
C7 0.120(9) 0.068(7) 0.099(8) 0.009(6) 0.030(7) 0.021(6)
C8 0.084(7) 0.059(6) 0.099(7) 0.001(5) 0.027(6) 0.024(5)
C9 0.091(8) 0.077(7) 0.084(7) -0.003(6) 0.020(6) 0.033(6)
C10 0.123(10) 0.076(7) 0.117(9) -0.022(7) 0.012(8) 0.037(7)
C11 0.131(12) 0.120(11) 0.157(13) -0.024(10) 0.066(10) 0.052(9)
C12 0.129(11) 0.096(9) 0.124(10) -0.022(8) 0.038(8) 0.029(8)
C13 0.107(9) 0.093(8) 0.072(7) -0.007(6) 0.026(6) 0.027(7)
C15 0.083(7) 0.108(8) 0.068(6) 0.004(6) 0.025(6) 0.035(6)
C16 0.081(7) 0.118(9) 0.065(7) -0.019(6) 0.015(6) 0.025(7)
C17 0.075(7) 0.147(11) 0.061(6) -0.006(7) 0.020(6) 0.014(7)
C18 0.074(7) 0.106(8) 0.073(6) -0.014(6) 0.022(5) 0.007(6)
C19 0.072(6) 0.094(7) 0.060(6) -0.001(5) 0.016(5) 0.013(6)
C20 0.084(7) 0.098(7) 0.064(6) -0.013(6) 0.029(5) 0.016(6)
C21 0.083(7) 0.087(7) 0.066(6) 0.003(6) 0.029(5) 0.018(5)
C22 0.079(7) 0.079(6) 0.075(6) 0.000(6) 0.031(5) -0.005(5)
C23 0.30(3) 0.23(3) 0.36(4) -0.07(3) 0.13(3) 0.07(3)
C24 0.43(3) 0.189(15) 0.62(4) 0.09(2) 0.28(3) -0.013(16)
C25 0.43(3) 0.189(15) 0.62(4) 0.09(2) 0.28(3) -0.013(16)
C26 0.43(3) 0.189(15) 0.62(4) 0.09(2) 0.28(3) -0.013(16)
C27 0.170(14) 0.195(14) 0.054(7) -0.031(8) 0.040(9) -0.014(11)
C28 0.195(12) 0.44(2) 0.144(9) 0.068(13) 0.090(9) -0.016(12)
C29 0.195(12) 0.44(2) 0.144(9) 0.068(13) 0.090(9) -0.016(12)
C30 0.195(12) 0.44(2) 0.144(9) 0.068(13) 0.090(9) -0.016(12)
C31 0.090(8) 0.102(8) 0.075(7) -0.017(6) 0.024(6) 0.027(6)
C32 0.101(8) 0.094(8) 0.071(7) -0.028(6) 0.020(6) 0.007(7)
C33 0.084(7) 0.079(6) 0.072(7) -0.010(6) 0.011(6) 0.010(6)
C34 0.067(6) 0.072(6) 0.062(6) -0.004(5) 0.012(5) 0.008(5)
C35 0.057(6) 0.068(6) 0.069(6) -0.001(5) 0.017(5) 0.002(5)
C36 0.063(6) 0.059(5) 0.063(6) -0.004(5) 0.016(5) 0.003(4)
C37 0.074(6) 0.057(5) 0.053(5) 0.011(4) 0.010(4) 0.008(4)
C38 0.066(6) 0.073(6) 0.059(6) -0.014(5) 0.017(5) 0.008(5)
C39 0.079(7) 0.085(7) 0.059(6) -0.002(5) 0.009(5) 0.019(6)
C40 0.053(5) 0.069(6) 0.059(6) 0.009(5) 0.018(4) 0.012(4)
C41 0.046(5) 0.121(9) 0.083(8) 0.055(7) 0.009(5) -0.004(6)
C42 0.058(6) 0.088(7) 0.099(8) 0.023(6) 0.011(5) 0.019(5)
C43 0.076(7) 0.132(10) 0.093(9) 0.047(8) 0.013(6) 0.029(7)
C44 0.090(8) 0.122(10) 0.113(10) 0.036(9) 0.023(8) 0.048(7)
C45 0.088(8) 0.105(8) 0.095(9) 0.020(7) 0.022(7) 0.025(7)
C46 0.124(10) 0.120(9) 0.058(6) -0.022(7) -0.011(7) 0.014(8)
C47 0.228(12) 0.215(11) 0.124(8) -0.003(8) -0.031(7) 0.071(9)
C48 0.228(12) 0.215(11) 0.124(8) -0.003(8) -0.031(7) 0.071(9)
C49 0.228(12) 0.215(11) 0.124(8) -0.003(8) -0.031(7) 0.071(9)
C50 0.083(7) 0.101(8) 0.058(6) -0.003(6) 0.013(5) 0.030(6)
C51 0.253(12) 0.168(9) 0.188(10) -0.003(7) 0.070(9) 0.122(8)
C52 0.253(12) 0.168(9) 0.188(10) -0.003(7) 0.070(9) 0.122(8)
C53 0.253(12) 0.168(9) 0.188(10) -0.003(7) 0.070(9) 0.122(8)
C54 0.083(9) 0.204(15) 0.104(9) 0.058(10) 0.010(7) 0.050(9)
C55 0.151(8) 0.259(12) 0.139(7) 0.074(8) 0.011(7) 0.058(8)
C56 0.151(8) 0.259(12) 0.139(7) 0.074(8) 0.011(7) 0.058(8)
C57 0.151(8) 0.259(12) 0.139(7) 0.074(8) 0.011(7) 0.058(8)
C58 0.077(7) 0.088(7) 0.081(7) 0.020(6) 0.021(6) 0.001(6)
C59 0.069(6) 0.084(7) 0.066(6) 0.032(6) 0.002(5) 0.005(5)
C60 0.077(7) 0.086(7) 0.076(7) 0.014(6) 0.020(5) 0.013(6)
C61 0.086(7) 0.070(6) 0.044(5) 0.001(5) 0.007(5) 0.020(5)
C62 0.070(6) 0.079(6) 0.058(6) 0.016(5) 0.007(5) 0.007(5)
C63 0.075(6) 0.054(5) 0.072(6) 0.003(5) 0.022(5) 0.010(5)
C64 0.101(8) 0.072(6) 0.078(7) -0.006(6) 0.026(6) 0.012(6)
C65 0.081(7) 0.081(6) 0.056(6) 0.006(5) 0.019(5) 0.024(5)
C66 0.086(7) 0.077(6) 0.060(6) 0.005(5) 0.023(5) 0.008(5)
C67 0.063(5) 0.046(5) 0.071(6) 0.015(4) 0.028(5) 0.014(4)
C68 0.079(6) 0.063(6) 0.073(6) 0.013(5) 0.024(5) 0.014(5)
C69 0.075(7) 0.095(7) 0.086(7) 0.022(6) 0.028(6) 0.019(6)
C70 0.070(7) 0.081(7) 0.128(10) 0.040(7) 0.029(7) 0.017(6)
C71 0.107(9) 0.098(8) 0.098(9) 0.027(7) 0.050(7) 0.030(7)
C72 0.120(9) 0.084(7) 0.081(7) 0.011(7) 0.034(7) 0.009(7)
C73 0.091(8) 0.105(9) 0.110(9) 0.042(8) 0.010(7) 0.029(7)
C74 0.150(8) 0.120(6) 0.205(9) 0.057(7) 0.020(7) 0.048(6)
C75 0.150(8) 0.120(6) 0.205(9) 0.057(7) 0.020(7) 0.048(6)
C76 0.150(8) 0.120(6) 0.205(9) 0.057(7) 0.020(7) 0.048(6)
C77 0.108(8) 0.098(8) 0.057(6) 0.001(6) 0.013(6) 0.030(6)
C78 0.165(7) 0.150(7) 0.080(5) -0.023(5) 0.005(5) 0.039(6)
C79 0.165(7) 0.150(7) 0.080(5) -0.023(5) 0.005(5) 0.039(6)
C80 0.165(7) 0.150(7) 0.080(5) -0.023(5) 0.005(5) 0.039(6)
C81 0.102(10) 0.095(9) 0.147(12) 0.042(9) 0.040(9) 0.030(7)
C82 0.182(10) 0.238(13) 0.260(14) 0.117(11) 0.014(10) 0.097(9)
C83 0.182(10) 0.238(13) 0.260(14) 0.117(11) 0.014(10) 0.097(9)
C84 0.182(10) 0.238(13) 0.260(14) 0.117(11) 0.014(10) 0.097(9)
Pt3 0.0707(3) 0.0811(3) 0.0788(3) 0.0043(2) 0.0119(2) 0.0235(2)
Pt4 0.0880(3) 0.0695(2) 0.0614(2) 0.00051(19) 0.0248(2) 0.0137(2)
N7 0.075(5) 0.091(6) 0.089(6) 0.005(5) 0.014(5) 0.035(5)
N8 0.065(5) 0.090(6) 0.066(5) -0.007(4) 0.018(4) 0.012(4)
N9 0.069(5) 0.080(5) 0.075(5) -0.006(4) 0.006(4) 0.014(4)
N10 0.088(6) 0.068(5) 0.063(5) -0.003(4) 0.020(4) 0.015(4)
N11 0.097(6) 0.057(4) 0.057(5) 0.001(4) 0.016(4) 0.014(4)
N12 0.085(6) 0.070(5) 0.070(5) 0.009(4) 0.029(4) 0.018(4)
N14 0.125(8) 0.088(6) 0.083(6) 0.025(5) 0.018(6) 0.042(5)
C85 0.095(8) 0.102(8) 0.097(8) 0.009(7) 0.010(6) 0.045(7)
C86 0.093(8) 0.096(8) 0.096(8) 0.007(7) 0.020(7) 0.018(7)
C87 0.102(8) 0.086(7) 0.092(8) 0.030(7) 0.003(7) 0.035(6)
C88 0.110(9) 0.098(8) 0.100(9) 0.024(7) 0.019(7) 0.036(7)
C89 0.110(9) 0.107(9) 0.093(9) 0.030(7) 0.026(7) 0.010(7)
C90 0.125(10) 0.094(8) 0.108(10) 0.036(7) 0.023(8) 0.043(7)
C91 0.107(8) 0.082(7) 0.079(7) 0.026(6) 0.023(6) 0.027(6)
C92 0.109(8) 0.078(7) 0.077(7) 0.015(6) 0.018(6) 0.026(6)
C93 0.129(10) 0.099(8) 0.085(8) 0.038(7) 0.014(7) 0.039(7)
C94 0.195(15) 0.104(9) 0.157(13) 0.079(9) 0.059(11) 0.080(10)
C95 0.28(2) 0.134(13) 0.24(2) 0.114(14) 0.142(18) 0.137(14)
C96 0.244(18) 0.112(11) 0.216(17) 0.085(12) 0.121(15) 0.117(12)
C97 0.140(11) 0.095(8) 0.103(9) 0.024(7) 0.046(8) 0.058(8)
C99 0.125(9) 0.073(7) 0.088(8) 0.007(6) 0.034(7) 0.047(6)
C100 0.144(11) 0.076(7) 0.110(10) 0.002(7) 0.017(9) 0.042(7)
C101 0.119(10) 0.100(9) 0.089(8) -0.001(7) 0.028(7) 0.044(7)
C102 0.128(10) 0.081(7) 0.092(8) 0.007(6) 0.040(7) 0.027(7)
C103 0.093(8) 0.101(8) 0.087(8) 0.001(7) 0.018(6) 0.025(7)
C104 0.110(8) 0.090(8) 0.074(7) 0.021(6) 0.029(6) 0.037(6)
C105 0.098(8) 0.083(7) 0.075(7) 0.001(6) 0.028(6) 0.022(6)
C106 0.094(7) 0.066(6) 0.069(6) 0.002(5) 0.019(5) 0.020(5)
C107 0.26(2) 0.188(17) 0.106(12) 0.070(12) 0.056(12) 0.040(15)
C108 0.68(4) 0.35(2) 0.120(10) 0.049(13) 0.152(19) -0.01(3)
C109 0.68(4) 0.35(2) 0.120(10) 0.049(13) 0.152(19) -0.01(3)
C110 0.68(4) 0.35(2) 0.120(10) 0.049(13) 0.152(19) -0.01(3)
C111 0.169(14) 0.127(11) 0.122(11) -0.022(10) 0.068(11) 0.021(11)
C112 0.261(14) 0.214(12) 0.173(10) -0.026(9) 0.105(10) 0.076(10)
C113 0.261(14) 0.214(12) 0.173(10) -0.026(9) 0.105(10) 0.076(10)
C114 0.261(14) 0.214(12) 0.173(10) -0.026(9) 0.105(10) 0.076(10)
C115 0.098(9) 0.076(7) 0.145(11) -0.021(7) 0.002(8) 0.032(6)
C116 0.104(9) 0.091(8) 0.108(9) -0.018(7) -0.006(8) 0.014(7)
C117 0.090(8) 0.090(8) 0.074(7) -0.008(6) 0.015(6) -0.004(6)
C118 0.081(7) 0.105(8) 0.070(6) 0.005(6) 0.014(6) 0.010(6)
C119 0.081(7) 0.075(6) 0.071(6) -0.002(5) 0.020(6) 0.008(5)
C120 0.069(6) 0.079(6) 0.064(6) 0.003(5) 0.014(5) 0.023(5)
C121 0.074(6) 0.110(8) 0.055(6) 0.000(6) 0.015(5) 0.034(6)
C122 0.070(6) 0.088(7) 0.068(6) 0.012(6) 0.024(5) 0.029(5)
C123 0.071(6) 0.065(6) 0.084(7) 0.005(5) 0.011(6) 0.019(5)
C124 0.052(5) 0.079(6) 0.065(6) -0.006(5) 0.011(5) 0.006(5)
C125 0.061(6) 0.077(6) 0.071(6) 0.003(5) 0.013(5) 0.008(5)
C126 0.071(6) 0.083(7) 0.073(6) -0.002(6) 0.004(5) 0.018(5)
C127 0.065(7) 0.106(8) 0.081(7) -0.006(7) 0.006(6) 0.001(6)
C128 0.081(8) 0.110(9) 0.085(8) 0.003(7) -0.004(6) 0.025(7)
C129 0.082(7) 0.114(9) 0.075(7) 0.002(7) 0.006(6) 0.028(7)
C130 0.146(11) 0.094(8) 0.079(8) -0.012(7) 0.010(8) -0.014(8)
C131 0.172(9) 0.164(8) 0.111(6) -0.019(6) 0.001(6) -0.004(7)
C132 0.172(9) 0.164(8) 0.111(6) -0.019(6) 0.001(6) -0.004(7)
C133 0.172(9) 0.164(8) 0.111(6) -0.019(6) 0.001(6) -0.004(7)
C134 0.085(7) 0.097(8) 0.079(7) 0.019(6) 0.020(6) 0.034(6)
C135 0.184(8) 0.148(7) 0.134(7) 0.039(6) 0.038(6) 0.088(6)
C136 0.184(8) 0.148(7) 0.134(7) 0.039(6) 0.038(6) 0.088(6)
C137 0.184(8) 0.148(7) 0.134(7) 0.039(6) 0.038(6) 0.088(6)
C138 0.093(9) 0.152(11) 0.093(9) -0.015(8) -0.001(7) 0.035(8)
C139 0.150(8) 0.165(8) 0.127(7) -0.032(6) 0.018(6) -0.003(6)
C140 0.150(8) 0.165(8) 0.127(7) -0.032(6) 0.018(6) -0.003(6)
C141 0.150(8) 0.165(8) 0.127(7) -0.032(6) 0.018(6) -0.003(6)
C142 0.093(7) 0.070(6) 0.072(7) -0.005(6) 0.027(6) 0.001(6)
C143 0.102(8) 0.085(8) 0.062(6) -0.003(6) 0.020(6) -0.004(6)
C144 0.074(6) 0.087(7) 0.061(6) -0.001(6) 0.008(5) 0.010(5)
C145 0.070(6) 0.102(7) 0.052(5) 0.019(6) -0.004(5) 0.001(5)
C146 0.088(7) 0.077(7) 0.065(6) 0.002(5) 0.023(6) 0.011(5)
C147 0.087(7) 0.067(6) 0.064(6) 0.004(5) 0.018(5) 0.009(5)
C148 0.116(9) 0.076(7) 0.072(7) 0.013(6) 0.006(6) 0.028(6)
C149 0.106(8) 0.071(6) 0.056(6) -0.005(5) 0.012(6) 0.009(6)
C150 0.108(8) 0.080(7) 0.055(6) -0.001(5) 0.010(5) 0.011(6)
C151 0.103(8) 0.061(6) 0.049(5) -0.010(5) 0.016(5) 0.003(5)
C152 0.087(7) 0.080(7) 0.064(6) 0.018(6) 0.025(5) 0.029(6)
C153 0.083(7) 0.079(6) 0.059(6) 0.011(5) 0.010(5) 0.023(5)
C154 0.074(7) 0.106(8) 0.072(7) 0.014(6) 0.019(5) 0.019(6)
C155 0.102(8) 0.092(8) 0.089(8) 0.005(7) 0.014(7) 0.042(6)
C156 0.097(8) 0.083(7) 0.067(7) 0.002(6) 0.026(6) 0.024(6)
C157 0.079(7) 0.132(10) 0.066(7) -0.002(7) 0.012(6) 0.007(7)
C158 0.126(6) 0.168(7) 0.113(6) 0.032(6) -0.010(5) 0.026(6)
C159 0.126(6) 0.168(7) 0.113(6) 0.032(6) -0.010(5) 0.026(6)
C160 0.126(6) 0.168(7) 0.113(6) 0.032(6) -0.010(5) 0.026(6)
C161 0.138(11) 0.086(7) 0.080(7) -0.008(6) 0.003(7) 0.038(7)
C162 0.216(10) 0.107(6) 0.129(7) -0.033(5) -0.008(7) 0.032(6)
C163 0.216(10) 0.107(6) 0.129(7) -0.033(5) -0.008(7) 0.032(6)
C164 0.216(10) 0.107(6) 0.129(7) -0.033(5) -0.008(7) 0.032(6)
C165 0.084(8) 0.112(8) 0.074(7) 0.010(7) 0.010(6) 0.033(7)
C166 0.162(9) 0.233(11) 0.106(6) 0.010(7) -0.029(6) 0.011(8)
C167 0.162(9) 0.233(11) 0.106(6) 0.010(7) -0.029(6) 0.011(8)
C168 0.162(9) 0.233(11) 0.106(6) 0.010(7) -0.029(6) 0.011(8)
S1 0.124(2) 0.152(2) 0.192(3) 0.041(2) 0.032(2) 0.0356(17)
F1 0.124(2) 0.152(2) 0.192(3) 0.041(2) 0.032(2) 0.0356(17)
F2 0.124(2) 0.152(2) 0.192(3) 0.041(2) 0.032(2) 0.0356(17)
F3 0.124(2) 0.152(2) 0.192(3) 0.041(2) 0.032(2) 0.0356(17)
O1 0.124(2) 0.152(2) 0.192(3) 0.041(2) 0.032(2) 0.0356(17)
O2 0.124(2) 0.152(2) 0.192(3) 0.041(2) 0.032(2) 0.0356(17)
O3 0.124(2) 0.152(2) 0.192(3) 0.041(2) 0.032(2) 0.0356(17)
C169 0.124(2) 0.152(2) 0.192(3) 0.041(2) 0.032(2) 0.0356(17)
S2 0.106(2) 0.109(2) 0.0788(19) -0.0208(17) 0.0038(18) 0.0262(19)
F4 0.229(11) 0.219(10) 0.184(9) 0.062(8) 0.053(8) 0.113(9)
F5 0.181(10) 0.420(19) 0.180(10) 0.083(11) 0.088(9) 0.051(11)
F6 0.233(11) 0.243(10) 0.078(5) -0.017(6) -0.029(6) 0.060(9)
O4 0.110(6) 0.166(8) 0.102(6) 0.010(5) 0.021(5) 0.024(6)
O5 0.160(8) 0.142(7) 0.107(6) -0.036(6) -0.002(6) 0.008(6)
O6 0.173(8) 0.143(7) 0.121(7) -0.016(6) 0.014(6) 0.075(6)
C170 0.139(14) 0.220(19) 0.082(10) 0.008(12) 0.027(10) 0.070(14)
S3 0.121(2) 0.277(4) 0.241(3) 0.119(4) 0.034(3) 0.037(3)
F7 0.121(2) 0.277(4) 0.241(3) 0.119(4) 0.034(3) 0.037(3)
F8 0.121(2) 0.277(4) 0.241(3) 0.119(4) 0.034(3) 0.037(3)
F9 0.121(2) 0.277(4) 0.241(3) 0.119(4) 0.034(3) 0.037(3)
O7 0.121(2) 0.277(4) 0.241(3) 0.119(4) 0.034(3) 0.037(3)
O8 0.121(2) 0.277(4) 0.241(3) 0.119(4) 0.034(3) 0.037(3)
O9 0.121(2) 0.277(4) 0.241(3) 0.119(4) 0.034(3) 0.037(3)
C171 0.121(2) 0.277(4) 0.241(3) 0.119(4) 0.034(3) 0.037(3)
S4 0.229(4) 0.308(5) 0.218(4) 0.115(4) 0.086(3) 0.064(4)
F10 0.229(4) 0.308(5) 0.218(4) 0.115(4) 0.086(3) 0.064(4)
F11 0.229(4) 0.308(5) 0.218(4) 0.115(4) 0.086(3) 0.064(4)
F12 0.229(4) 0.308(5) 0.218(4) 0.115(4) 0.086(3) 0.064(4)
O10 0.229(4) 0.308(5) 0.218(4) 0.115(4) 0.086(3) 0.064(4)
O11 0.229(4) 0.308(5) 0.218(4) 0.115(4) 0.086(3) 0.064(4)
O12 0.229(4) 0.308(5) 0.218(4) 0.115(4) 0.086(3) 0.064(4)
C172 0.229(4) 0.308(5) 0.218(4) 0.115(4) 0.086(3) 0.064(4)

loop_
_atom_type_symbol
_atom_type_description
_atom_type_scat_dispersion_real
_atom_type_scat_dispersion_imag
_atom_type_scat_source
C C 0.0033 0.0016 'International Tables Vol C Tables 4.2.6.8 and 6.1.1.4'
H H 0.0000 0.0000 'International Tables Vol C Tables 4.2.6.8 and 6.1.1.4'
N N 0.0061 0.0033 'International Tables Vol C Tables 4.2.6.8 and 6.1.1.4'
O O 0.0106 0.0060 'International Tables Vol C Tables 4.2.6.8 and 6.1.1.4'
Pt Pt -1.7033 8.3905 'International Tables Vol C Tables 4.2.6.8 and 6.1.1.4'
S S 0.1246 0.1234 'International Tables Vol C Tables 4.2.6.8 and 6.1.1.4'
F F 0.0171 0.0103 'International Tables Vol C Tables 4.2.6.8 and 6.1.1.4'

loop_
_geom_angle_atom_site_label_1
_geom_angle_atom_site_label_2
_geom_angle_atom_site_label_3
_geom_angle
N2 Pt1 C1 178.6(4)
N2 Pt1 N3 79.7(3)
C1 Pt1 N3 99.2(4)
N2 Pt1 N1 81.3(3)
C1 Pt1 N1 99.8(4)
N3 Pt1 N1 160.8(3)
N5 Pt2 C22 179.2(4)
N5 Pt2 N4 80.1(3)
C22 Pt2 N4 100.6(4)
N5 Pt2 N6 80.6(3)
C22 Pt2 N6 98.7(4)
N4 Pt2 N6 160.7(3)
C31 N1 C35 119.0(8)
C31 N1 Pt1 126.2(7)
C35 N1 Pt1 114.4(6)
C40 N2 C36 121.6(7)
C40 N2 Pt1 120.8(6)
C36 N2 Pt1 117.5(6)
C41 N3 C45 117.2(9)
C41 N3 Pt1 113.4(7)
C45 N3 Pt1 129.4(8)
C58 N4 C62 117.5(8)
C58 N4 Pt2 128.0(7)
C62 N4 Pt2 114.2(6)
C67 N5 C63 124.7(8)
C67 N5 Pt2 116.3(6)
C63 N5 Pt2 118.8(6)
C72 N6 C68 117.1(9)
C72 N6 Pt2 127.7(8)
C68 N6 Pt2 115.1(6)
C9 N13 C13 118.8(9)
C2 C1 Pt1 176.4(9)
C1 C2 C3 177.4(11)
C8 C3 C4 119.7(10)
C8 C3 C2 121.5(9)
C4 C3 C2 118.5(10)
C5 C4 C3 118.9(13)
C6 C5 C4 120.4(14)
C6 C5 C23 121.1(17)
C4 C5 C23 118.0(17)
C5 C6 C7 120.7(12)
C8 C7 C6 116.9(11)
C8 C7 C9 120.7(10)
C6 C7 C9 122.2(10)
C3 C8 C7 123.1(10)
N13 C9 C10 121.5(11)
N13 C9 C7 116.7(9)
C10 C9 C7 121.8(11)
C11 C10 C9 116.7(12)
C12 C11 C10 121.6(12)
C11 C12 C13 118.5(13)
N13 C13 C12 122.7(12)
N13 C13 C15 116.2(9)
C12 C13 C15 121.1(11)
C20 C15 C16 118.7(11)
C20 C15 C13 119.1(10)
C16 C15 C13 122.2(10)
C15 C16 C17 122.5(10)
C16 C17 C18 116.2(10)
C16 C17 C27 124.1(11)
C18 C17 C27 119.7(12)
C19 C18 C17 122.4(10)
C20 C19 C18 117.8(9)
C20 C19 C21 121.3(9)
C18 C19 C21 120.8(9)
C19 C20 C15 122.3(10)
C22 C21 C19 175.3(11)
C21 C22 Pt2 170.0(9)
C24 C23 C5 121(2)
C24 C23 C26 107(3)
C5 C23 C26 120(2)
C24 C23 C25 103(2)
C5 C23 C25 102(3)
C26 C23 C25 100.2(16)
C29 C27 C28 113.4(18)
C29 C27 C17 114.9(12)
C28 C27 C17 113.1(14)
C29 C27 C30 115.4(19)
C28 C27 C30 91.8(13)
C17 C27 C30 105.9(14)
N1 C31 C32 120.9(9)
C31 C32 C33 122.7(10)
C32 C33 C34 114.1(9)
C32 C33 C46 121.7(10)
C34 C33 C46 124.1(10)
C35 C34 C33 122.9(9)
C34 C35 N1 120.3(8)
C34 C35 C36 125.1(8)
N1 C35 C36 114.6(8)
C37 C36 N2 118.5(8)
C37 C36 C35 129.7(9)
N2 C36 C35 111.9(8)
C36 C37 C38 120.2(8)
C37 C38 C39 117.3(8)
C37 C38 C50 120.6(9)
C39 C38 C50 122.1(8)
C40 C39 C38 120.9(9)
C39 C40 N2 121.5(9)
C39 C40 C41 131.5(9)
N2 C40 C41 107.0(8)
N3 C41 C42 122.0(9)
N3 C41 C40 118.9(9)
C42 C41 C40 119.1(11)
C43 C42 C41 117.9(11)
C42 C43 C44 117.4(11)
C42 C43 C54 118.0(12)
C44 C43 C54 124.5(12)
C45 C44 C43 120.6(11)
N3 C45 C44 124.9(12)
C33 C46 C49 115.9(10)
C33 C46 C47 111.3(12)
C49 C46 C47 108.4(14)
C33 C46 C48 105.0(11)
C49 C46 C48 114.9(13)
C47 C46 C48 100.3(11)
C53 C50 C38 116.7(10)
C53 C50 C52 111.2(12)
C38 C50 C52 116.3(9)
C53 C50 C51 102.1(11)
C38 C50 C51 107.2(9)
C52 C50 C51 100.8(11)
C55 C54 C57 111.0(13)
C55 C54 C56 106.0(15)
C57 C54 C56 106.5(11)
C55 C54 C43 112.2(11)
C57 C54 C43 112.5(13)
C56 C54 C43 108.2(12)
N4 C58 C59 122.2(10)
C60 C59 C58 120.8(9)
C59 C60 C61 114.3(9)
C59 C60 C73 121.3(10)
C61 C60 C73 124.4(10)
C62 C61 C60 122.9(9)
C61 C62 N4 121.7(8)
C61 C62 C63 123.5(9)
N4 C62 C63 114.8(8)
N5 C63 C64 117.7(9)
N5 C63 C62 111.8(8)
C64 C63 C62 130.4(9)
C63 C64 C65 121.9(9)
C64 C65 C66 117.6(9)
C64 C65 C77 121.1(9)
C66 C65 C77 121.3(9)
C65 C66 C67 119.5(9)
N5 C67 C66 118.3(7)
N5 C67 C68 115.1(8)
C66 C67 C68 126.3(9)
N6 C68 C69 123.4(9)
N6 C68 C67 112.5(9)
C69 C68 C67 124.0(9)
C68 C69 C70 118.6(10)
C71 C70 C69 117.0(10)
C71 C70 C81 121.4(11)
C69 C70 C81 121.6(12)
C72 C71 C70 120.3(11)
N6 C72 C71 123.6(10)
C60 C73 C74 116.8(11)
C60 C73 C76 107.5(10)
C74 C73 C76 109.8(11)
C60 C73 C75 111.1(10)
C74 C73 C75 105.4(11)
C76 C73 C75 105.6(12)
C65 C77 C80 113.0(9)
C65 C77 C78 112.0(9)
C80 C77 C78 108.0(10)
C65 C77 C79 104.9(9)
C80 C77 C79 110.1(10)
C78 C77 C79 108.8(10)
C83 C81 C70 111.8(12)
C83 C81 C84 104.3(14)
C70 C81 C84 113.5(12)
C83 C81 C82 108.3(15)
C70 C81 C82 112.0(11)
C84 C81 C82 106.5(14)
N8 Pt3 C85 177.9(4)
N8 Pt3 N7 80.8(3)
C85 Pt3 N7 100.2(4)
N8 Pt3 N9 80.8(3)
C85 Pt3 N9 98.0(4)
N7 Pt3 N9 161.6(3)
N11 Pt4 C106 176.2(4)
N11 Pt4 N12 79.8(3)
C106 Pt4 N12 96.7(4)
N11 Pt4 N10 81.1(3)
C106 Pt4 N10 102.4(3)
N12 Pt4 N10 160.9(3)
C115 N7 C119 116.8(9)
C115 N7 Pt3 129.1(8)
C119 N7 Pt3 113.9(6)
C124 N8 C120 122.6(8)
C124 N8 Pt3 119.2(6)
C120 N8 Pt3 118.1(6)
C129 N9 C125 118.6(9)
C129 N9 Pt3 128.1(8)
C125 N9 Pt3 113.3(6)
C142 N10 C146 116.9(9)
C142 N10 Pt4 129.1(7)
C146 N10 Pt4 113.6(6)
C147 N11 C151 122.8(8)
C147 N11 Pt4 118.6(6)
C151 N11 Pt4 118.6(6)
C156 N12 C152 116.9(8)
C156 N12 Pt4 127.9(7)
C152 N12 Pt4 115.2(6)
C97 N14 C93 120.7(10)
C86 C85 Pt3 175.1(11)
C85 C86 C87 177.9(13)
C88 C87 C92 119.6(10)
C88 C87 C86 119.7(11)
C92 C87 C86 120.6(11)
C87 C88 C89 120.2(11)
C90 C89 C88 118.7(11)
C90 C89 C107 120.6(13)
C88 C89 C107 120.7(14)
C89 C90 C91 121.7(11)
C92 C91 C90 119.1(11)
C92 C91 C93 119.7(10)
C90 C91 C93 121.2(11)
C91 C92 C87 120.7(10)
N14 C93 C94 120.3(12)
N14 C93 C91 115.9(10)
C94 C93 C91 123.8(12)
C95 C94 C93 118.1(13)
C96 C95 C94 121.0(13)
C95 C96 C97 121.1(14)
N14 C97 C96 118.8(12)
N14 C97 C99 115.2(10)
C96 C97 C99 126.1(12)
C104 C99 C100 117.5(11)
C104 C99 C97 120.2(10)
C100 C99 C97 122.2(10)
C99 C100 C101 123.9(11)
C102 C101 C100 117.3(11)
C102 C101 C111 121.3(13)
C100 C101 C111 121.4(12)
C101 C102 C103 120.9(11)
C104 C103 C102 119.8(11)
C104 C103 C105 121.8(10)
C102 C103 C105 118.4(11)
C103 C104 C99 120.6(11)
C106 C105 C103 173.5(11)
C105 C106 Pt4 173.2(10)
C110 C107 C89 116.5(17)
C110 C107 C108 112.1(16)
C89 C107 C108 111.2(16)
C110 C107 C109 104.1(14)
C89 C107 C109 113.4(15)
C108 C107 C109 97.9(12)
C112 C111 C114 108.6(16)
C112 C111 C113 106.0(14)
C114 C111 C113 106.5(16)
C112 C111 C101 109.9(14)
C114 C111 C101 111.4(13)
C113 C111 C101 114.2(14)
N7 C115 C116 124.7(11)
C117 C116 C115 119.9(11)
C116 C117 C118 119.2(10)
C116 C117 C130 122.0(11)
C118 C117 C130 118.7(11)
C119 C118 C117 118.7(10)
N7 C119 C118 120.6(9)
N7 C119 C120 115.0(9)
C118 C119 C120 124.3(10)
N8 C120 C121 116.7(8)
N8 C120 C119 112.0(9)
C121 C120 C119 131.3(9)
C122 C121 C120 121.8(9)
C121 C122 C123 118.5(9)
C121 C122 C134 120.2(9)
C123 C122 C134 121.3(9)
C124 C123 C122 120.1(9)
N8 C124 C123 120.2(8)
N8 C124 C125 110.9(9)
C123 C124 C125 128.8(9)
C126 C125 N9 118.9(9)
C126 C125 C124 125.3(9)
N9 C125 C124 115.7(8)
C125 C126 C127 123.4(10)
C128 C127 C126 115.9(10)
C128 C127 C138 122.9(11)
C126 C127 C138 121.2(11)
C127 C128 C129 120.9(10)
N9 C129 C128 122.2(10)
C132 C130 C131 106.1(11)
C132 C130 C117 111.4(12)
C131 C130 C117 109.4(10)
C132 C130 C133 111.8(12)
C131 C130 C133 112.1(13)
C117 C130 C133 106.2(10)
C135 C134 C122 115.2(9)
C135 C134 C137 114.6(11)
C122 C134 C137 111.6(9)
C135 C134 C136 102.1(10)
C122 C134 C136 107.5(9)
C137 C134 C136 104.5(10)
C127 C138 C140 112.8(10)
C127 C138 C139 113.5(11)
C140 C138 C139 111.0(11)
C127 C138 C141 107.1(10)
C140 C138 C141 106.6(12)
C139 C138 C141 105.1(11)
N10 C142 C143 122.7(9)
C144 C143 C142 120.0(10)
C143 C144 C145 119.8(10)
C143 C144 C157 121.6(9)
C145 C144 C157 118.5(9)
C146 C145 C144 117.9(10)
C145 C146 N10 122.6(9)
C145 C146 C147 124.2(9)
N10 C146 C147 113.2(9)
N11 C147 C148 119.6(9)
N11 C147 C146 113.0(8)
C148 C147 C146 127.4(10)
C149 C148 C147 120.7(10)
C148 C149 C150 117.1(9)
C148 C149 C161 121.4(10)
C150 C149 C161 121.5(9)
C151 C150 C149 122.7(9)
N11 C151 C150 117.1(9)
N11 C151 C152 112.9(8)
C150 C151 C152 130.0(9)
C153 C152 N12 122.7(9)
C153 C152 C151 124.0(9)
N12 C152 C151 113.3(8)
C152 C153 C154 120.8(9)
C153 C154 C155 115.6(9)
C153 C154 C165 122.2(10)
C155 C154 C165 122.0(10)
C156 C155 C154 121.7(10)
N12 C156 C155 122.3(9)
C158 C157 C144 109.8(9)
C158 C157 C159 111.8(10)
C144 C157 C159 111.0(10)
C158 C157 C160 104.6(11)
C144 C157 C160 112.5(9)
C159 C157 C160 107.1(10)
C149 C161 C163 113.9(9)
C149 C161 C162 113.9(10)
C163 C161 C162 106.9(11)
C149 C161 C164 105.8(10)
C163 C161 C164 106.6(11)
C162 C161 C164 109.6(11)
C168 C165 C154 110.0(10)
C168 C165 C166 110.6(12)
C154 C165 C166 110.6(10)
C168 C165 C167 105.4(12)
C154 C165 C167 114.7(10)
C166 C165 C167 105.3(11)
O3 S1 O1 119.8(6)
O3 S1 O2 111.0(6)
O1 S1 O2 112.2(6)
O3 S1 C169 109.6(7)
O1 S1 C169 104.2(7)
O2 S1 C169 97.3(6)
F3 C169 F2 107.6(11)
F3 C169 F1 114.9(12)
F2 C169 F1 108.8(11)
F3 C169 S1 114.9(10)
F2 C169 S1 109.0(10)
F1 C169 S1 101.3(9)
O5 S2 O6 113.8(6)
O5 S2 O4 114.3(6)
O6 S2 O4 115.5(6)
O5 S2 C170 104.9(8)
O6 S2 C170 102.8(7)
O4 S2 C170 103.7(7)
F4 C170 F5 110.4(19)
F4 C170 F6 107.3(15)
F5 C170 F6 104.6(14)
F4 C170 S2 111.8(11)
F5 C170 S2 112.7(12)
F6 C170 S2 109.8(14)
O9 S3 O8 125.8(8)
O9 S3 O7 107.7(8)
O8 S3 O7 107.8(8)
O9 S3 C171 106.9(8)
O8 S3 C171 113.9(8)
O7 S3 C171 88.2(7)
F9 C171 F8 108.4(13)
F9 C171 F7 132.4(15)
F8 C171 F7 113.8(13)
F9 C171 S3 107.2(11)
F8 C171 S3 101.5(10)
F7 C171 S3 85.2(9)
O11 S4 O12 113.9(9)
O11 S4 O10 117.6(10)
O12 S4 O10 107.4(9)
O11 S4 C172 114.3(9)
O12 S4 C172 102.0(9)
O10 S4 C172 99.7(8)
F10 C172 F12 111.3(16)
F10 C172 F11 96.3(12)
F12 C172 F11 108.2(14)
F10 C172 S4 109.3(12)
F12 C172 S4 118.4(13)
F11 C172 S4 111.2(13)
C2S O1S C3S 123(3)
O1S C2S C1S 116(4)
O1S C3S C4S 116(3)
C6S O2S C7S 123(3)
O2S C6S C5S 116(3)
O2S C7S C8S 116(3)
C11S O3S C10S 123(3)
O3S C10S C9S 116(3)
O3S C11S C12S 115(3)
C14S O4S C15S 123(3)
O4S C14S C13S 116(3)
O4S C15S C16S 115(3)

loop_
_geom_bond_atom_site_label_1
_geom_bond_atom_site_label_2
_geom_bond_distance
Pt1 N2 1.944(7)
Pt1 C1 1.951(10)
Pt1 N3 1.996(8)
Pt1 N1 2.001(7)
Pt2 N5 1.964(7)
Pt2 C22 1.995(10)
Pt2 N4 1.998(8)
Pt2 N6 1.997(8)
N1 C31 1.337(11)
N1 C35 1.371(10)
N2 C40 1.338(10)
N2 C36 1.383(10)
N3 C41 1.305(13)
N3 C45 1.309(12)
N4 C58 1.341(11)
N4 C62 1.384(11)
N5 C67 1.328(10)
N5 C63 1.343(10)
N6 C72 1.345(12)
N6 C68 1.368(11)
N13 C9 1.311(12)
N13 C13 1.316(12)
C1 C2 1.208(12)
C2 C3 1.481(13)
C3 C8 1.347(13)
C3 C4 1.385(14)
C4 C5 1.387(18)
C5 C6 1.355(18)
C5 C23 1.47(3)
C6 C7 1.414(16)
C7 C8 1.363(12)
C7 C9 1.501(14)
C9 C10 1.437(13)
C10 C11 1.356(16)
C11 C12 1.322(16)
C12 C13 1.390(14)
C13 C15 1.511(14)
C15 C20 1.372(12)
C15 C16 1.373(14)
C16 C17 1.386(14)
C17 C18 1.400(13)
C17 C27 1.491(17)
C18 C19 1.395(12)
C19 C20 1.360(12)
C19 C21 1.455(13)
C21 C22 1.175(11)
C23 C24 1.46(4)
C23 C26 1.52(4)
C23 C25 1.61(4)
C27 C29 1.38(2)
C27 C28 1.47(2)
C27 C30 1.54(2)
C31 C32 1.386(13)
C32 C33 1.381(13)
C33 C34 1.404(12)
C33 C46 1.468(14)
C34 C35 1.362(11)
C35 C36 1.481(11)
C36 C37 1.373(11)
C37 C38 1.414(11)
C38 C39 1.416(12)
C38 C50 1.484(12)
C39 C40 1.316(11)
C40 C41 1.498(12)
C41 C42 1.470(13)
C42 C43 1.359(13)
C43 C44 1.368(15)
C43 C54 1.556(16)
C44 C45 1.350(14)
C46 C49 1.472(18)
C46 C47 1.47(2)
C46 C48 1.62(2)
C50 C53 1.457(18)
C50 C52 1.521(17)
C50 C51 1.58(2)
C54 C55 1.452(18)
C54 C57 1.511(18)
C54 C56 1.51(2)
C58 C59 1.408(13)
C59 C60 1.397(13)
C60 C61 1.420(12)
C60 C73 1.450(14)
C61 C62 1.342(11)
C62 C63 1.468(12)
C63 C64 1.385(12)
C64 C65 1.396(12)
C65 C66 1.396(12)
C65 C77 1.506(12)
C66 C67 1.431(11)
C67 C68 1.473(11)
C68 C69 1.377(12)
C69 C70 1.424(13)
C70 C71 1.407(14)
C70 C81 1.480(15)
C71 C72 1.358(14)
C73 C74 1.469(16)
C73 C76 1.509(16)
C73 C75 1.548(17)
C77 C80 1.510(14)
C77 C78 1.525(15)
C77 C79 1.549(16)
C81 C83 1.394(19)
C81 C84 1.47(2)
C81 C82 1.54(2)
Pt3 N8 1.949(8)
Pt3 C85 1.981(12)
Pt3 N7 1.983(8)
Pt3 N9 1.998(7)
Pt4 N11 1.960(7)
Pt4 C106 1.971(10)
Pt4 N12 1.999(8)
Pt4 N10 2.030(8)
N7 C115 1.364(12)
N7 C119 1.392(11)
N8 C124 1.343(11)
N8 C120 1.363(11)
N9 C129 1.320(11)
N9 C125 1.377(11)
N10 C142 1.322(11)
N10 C146 1.395(11)
N11 C147 1.338(11)
N11 C151 1.353(10)
N12 C156 1.321(11)
N12 C152 1.398(11)
N14 C97 1.367(13)
N14 C93 1.366(13)
C85 C86 1.185(13)
C86 C87 1.448(15)
C87 C88 1.386(14)
C87 C92 1.394(14)
C88 C89 1.408(14)
C89 C90 1.381(15)
C89 C107 1.489(17)
C90 C91 1.383(14)
C91 C92 1.384(13)
C91 C93 1.446(15)
C93 C94 1.383(15)
C94 C95 1.386(18)
C95 C96 1.338(18)
C96 C97 1.374(15)
C97 C99 1.474(15)
C99 C104 1.374(13)
C99 C100 1.374(15)
C100 C101 1.384(15)
C101 C102 1.343(14)
C101 C111 1.531(16)
C102 C103 1.413(14)
C103 C104 1.365(13)
C103 C105 1.485(14)
C105 C106 1.187(12)
C107 C110 1.37(2)
C107 C108 1.52(2)
C107 C109 1.66(3)
C111 C112 1.46(2)
C111 C114 1.47(2)
C111 C113 1.48(2)
C115 C116 1.369(14)
C116 C117 1.341(14)
C117 C118 1.439(13)
C117 C130 1.536(14)
C118 C119 1.412(12)
C119 C120 1.452(12)
C120 C121 1.397(12)
C121 C122 1.363(12)
C122 C123 1.386(12)
C122 C134 1.502(13)
C123 C124 1.359(11)
C124 C125 1.482(12)
C125 C126 1.350(12)
C126 C127 1.378(13)
C127 C128 1.353(14)
C127 C138 1.519(15)
C128 C129 1.377(14)
C130 C132 1.493(17)
C130 C131 1.494(16)
C130 C133 1.556(18)
C134 C135 1.498(15)
C134 C137 1.505(16)
C134 C136 1.527(16)
C138 C140 1.525(17)
C138 C139 1.553(17)
C138 C141 1.625(18)
C142 C143 1.377(13)
C143 C144 1.347(13)
C144 C145 1.389(12)
C144 C157 1.541(13)
C145 C146 1.364(12)
C146 C147 1.515(13)
C147 C148 1.377(12)
C148 C149 1.363(12)
C149 C150 1.394(12)
C149 C161 1.492(13)
C150 C151 1.365(12)
C151 C152 1.460(12)
C152 C153 1.371(12)
C153 C154 1.393(12)
C154 C155 1.398(13)
C154 C165 1.481(13)
C155 C156 1.396(13)
C157 C158 1.477(15)
C157 C159 1.564(15)
C157 C160 1.573(16)
C161 C163 1.522(16)
C161 C162 1.561(16)
C161 C164 1.586(18)
C165 C168 1.440(18)
C165 C166 1.494(17)
C165 C167 1.515(18)
S1 O3 1.410(8)
S1 O1 1.473(8)
S1 O2 1.553(9)
S1 C169 1.761(13)
F1 C169 1.377(13)
F2 C169 1.347(12)
F3 C169 1.277(13)
S2 O5 1.407(8)
S2 O6 1.409(8)
S2 O4 1.423(8)
S2 C170 1.827(16)
F4 C170 1.306(17)
F5 C170 1.308(17)
F6 C170 1.306(18)
S3 O9 1.390(10)
S3 O8 1.427(9)
S3 O7 1.696(11)
S3 C171 1.810(14)
F7 C171 1.445(15)
F8 C171 1.379(14)
F9 C171 1.249(14)
S4 O11 1.404(11)
S4 O12 1.441(11)
S4 O10 1.590(12)
S4 C172 1.753(15)
F10 C172 1.335(16)
F10 F11 1.991(14)
F11 C172 1.338(15)
F12 C172 1.275(15)
O1S C2S 1.478(5)
O1S C3S 1.478(5)
C1S C2S 1.592(5)
C3S C4S 1.591(5)
O2S C6S 1.478(5)
O2S C7S 1.482(5)
C5S C6S 1.588(5)
C7S C8S 1.592(5)
O3S C11S 1.480(5)
O3S C10S 1.484(5)
C9S C10S 1.586(5)
C11S C12S 1.593(5)
O4S C14S 1.481(5)
O4S C15S 1.484(5)
C13S C14S 1.592(5)
C15S C16S 1.591(5)
